data_4517982
loop_
_publ_author_name
'Astaf&#x2019;eva, Tatiana V.'
'Arsenyev, Maxim V.'
'Rumyantcev, Roman V.'
'Fukin, Georgy K.'
'Cherkasov, Vladimir K.'
'Poddel&#x2019;sky, Andrey I.'

_publ_section_title
;
 Imine-Based Catechols and o-Benzoquinones: Synthesis, Structure, and
 Features of Redox Behavior
;
_journal_name_full 'ACS Omega'
_journal_paper_doi 10.1021/acsomega.0c02277
_journal_year 2020
_chemical_formula_sum 'C21 H26 I N O2'
_chemical_formula_weight 451.33
_space_group_crystal_system triclinic
_space_group_IT_number 2
_space_group_name_Hall '-P 1'
_space_group_name_H-M_alt 'P -1'
_atom_sites_solution_hydrogens mixed
_atom_sites_solution_primary dual
_atom_sites_solution_secondary difmap
_audit_creation_method SHELXL-2014/7
_cell_angle_alpha 92.3307(12)
_cell_angle_beta 109.1105(12)
_cell_angle_gamma 115.1802(11)
_cell_formula_units_Z 2
_cell_length_a 9.2088(6)
_cell_length_b 10.4986(6)
_cell_length_c 12.2461(7)
_cell_measurement_reflns_used 9968
_cell_measurement_temperature 100(2)
_cell_measurement_theta_max 36.22
_cell_measurement_theta_min 2.57
_cell_volume 989.72(10)
_computing_cell_refinement 'Bruker SAINT'
_computing_data_collection 'Bruker APEX2'
_computing_data_reduction 'Bruker SAINT'
_computing_structure_refinement 'SHELXL-2014/7 (Sheldrick, 2014)'
_computing_structure_solution 'SHELXT-2014/4 (Sheldrick, 2014)'
_diffrn_ambient_temperature 100(2)
_diffrn_measured_fraction_theta_full 0.997
_diffrn_measured_fraction_theta_max 0.997
_diffrn_measurement_device_type 'Bruker D8 Quest CMOS'
_diffrn_measurement_method '\w scans'
_diffrn_radiation_type MoK\a
_diffrn_radiation_wavelength 0.71073
_diffrn_reflns_av_R_equivalents 0.0152
_diffrn_reflns_av_unetI/netI 0.0207
_diffrn_reflns_Laue_measured_fraction_full 0.997
_diffrn_reflns_Laue_measured_fraction_max 0.997
_diffrn_reflns_limit_h_max 12
_diffrn_reflns_limit_h_min -12
_diffrn_reflns_limit_k_max 13
_diffrn_reflns_limit_k_min -13
_diffrn_reflns_limit_l_max 16
_diffrn_reflns_limit_l_min -16
_diffrn_reflns_number 11898
_diffrn_reflns_point_group_measured_fraction_full 0.997
_diffrn_reflns_point_group_measured_fraction_max 0.997
_diffrn_reflns_theta_full 25.242
_diffrn_reflns_theta_max 28.000
_diffrn_reflns_theta_min 2.528
_diffrn_source 'microfocus sealed tube'
_exptl_absorpt_coefficient_mu 1.631
_exptl_absorpt_correction_T_max 0.6484
_exptl_absorpt_correction_T_min 0.5200
_exptl_absorpt_correction_type multi-scan
_exptl_absorpt_process_details 'SADABS 2012/1 (Bruker AXS Inc.)'
_exptl_crystal_colour red
_exptl_crystal_density_diffrn 1.514
_exptl_crystal_description prism
_exptl_crystal_F_000 456
_exptl_crystal_size_max 0.460
_exptl_crystal_size_mid 0.420
_exptl_crystal_size_min 0.230
_refine_diff_density_max 0.960
_refine_diff_density_min -0.421
_refine_diff_density_rms 0.070
_refine_ls_extinction_method none
_refine_ls_goodness_of_fit_ref 1.062
_refine_ls_hydrogen_treatment mixed
_refine_ls_matrix_type full
_refine_ls_number_parameters 239
_refine_ls_number_reflns 4752
_refine_ls_number_restraints 0
_refine_ls_restrained_S_all 1.062
_refine_ls_R_factor_all 0.0217
_refine_ls_R_factor_gt 0.0203
_refine_ls_shift/su_max 0.000
_refine_ls_shift/su_mean 0.000
_refine_ls_structure_factor_coef Fsqd
_refine_ls_weighting_details 'w=1/[\s^2^(Fo^2^)+(0.0265P)^2^+0.5018P] where P=(Fo^2^+2Fc^2^)/3'
_refine_ls_weighting_scheme calc
_refine_ls_wR_factor_gt 0.0509
_refine_ls_wR_factor_ref 0.0516
_reflns_Friedel_coverage 0.000
_reflns_number_gt 4530
_reflns_number_total 4752
_reflns_threshold_expression 'I > 2\s(I)'
_cod_data_source_file ao0c02277_si_001.cif
_cod_data_source_block 11
_cod_database_code 4517982
_shelx_shelxl_version_number 2014/7
_shelx_space_group_comment
;
The symmetry employed for this shelxl refinement is uniquely defined
by the following loop, which should always be used as a source of
symmetry information in preference to the above space-group names.
They are only intended as comments.
;
_shelx_estimated_absorpt_t_min 0.521
_shelx_estimated_absorpt_t_max 0.705

loop_
_space_group_symop_operation_xyz
'x, y, z'
'-x, -y, -z'

loop_
_atom_site_label
_atom_site_type_symbol
_atom_site_fract_x
_atom_site_fract_y
_atom_site_fract_z
_atom_site_U_iso_or_equiv
_atom_site_adp_type
_atom_site_occupancy
_atom_site_site_symmetry_order
_atom_site_calc_flag
_atom_site_refinement_flags_posn
_atom_site_refinement_flags_adp
_atom_site_refinement_flags_occupancy
_atom_site_disorder_assembly
_atom_site_disorder_group
I1 I 0.00300(2) -0.35262(2) 0.12676(2) 0.02464(4) Uani 1 1 d . . . . .
O1 O 0.85031(14) 0.41028(11) 0.54587(10) 0.0178(2) Uani 1 1 d . . . . .
O2 O 1.11045(14) 0.66722(12) 0.65125(11) 0.0196(2) Uani 1 1 d . . . . .
H2 H 1.090(4) 0.616(3) 0.600(3) 0.049(8) Uiso 1 1 d . . . . .
N1 N 0.54813(17) 0.22700(14) 0.49171(11) 0.0163(2) Uani 1 1 d . . . . .
H1 H 0.652(3) 0.270(2) 0.4936(18) 0.020 Uiso 1 1 d . U . . .
C1 C 0.82640(18) 0.48832(15) 0.61874(12) 0.0143(3) Uani 1 1 d . . . . .
C2 C 0.96476(18) 0.62667(16) 0.67571(13) 0.0146(3) Uani 1 1 d . . . . .
C3 C 0.95344(18) 0.71656(15) 0.75371(12) 0.0139(3) Uani 1 1 d . . . . .
C4 C 0.79907(19) 0.66231(16) 0.77675(12) 0.0148(3) Uani 1 1 d . . . . .
H4A H 0.7917 0.7231 0.8321 0.018 Uiso 1 1 calc R U . . .
C5 C 0.65908(18) 0.52817(15) 0.72495(12) 0.0135(3) Uani 1 1 d . . . . .
C6 C 0.66960(18) 0.43784(15) 0.63949(12) 0.0139(3) Uani 1 1 d . . . . .
C7 C 1.1029(2) 0.86730(17) 0.81382(15) 0.0206(3) Uani 1 1 d . . . . .
C8 C 1.2637(2) 0.8555(2) 0.89009(16) 0.0331(4) Uani 1 1 d . . . . .
H8A H 1.2982 0.8086 0.8398 0.050 Uiso 1 1 calc R U . . .
H8B H 1.2370 0.7984 0.9487 0.050 Uiso 1 1 calc R U . . .
H8C H 1.3589 0.9521 0.9307 0.050 Uiso 1 1 calc R U . . .
C9 C 1.1403(3) 0.95286(19) 0.71888(19) 0.0320(4) Uani 1 1 d . . . . .
H9A H 1.1695 0.9025 0.6671 0.048 Uiso 1 1 calc R U . . .
H9B H 1.2379 1.0490 0.7570 0.048 Uiso 1 1 calc R U . . .
H9C H 1.0373 0.9616 0.6720 0.048 Uiso 1 1 calc R U . . .
C10 C 1.0610(2) 0.95057(19) 0.89391(18) 0.0303(4) Uani 1 1 d . . . . .
H10A H 1.0440 0.9014 0.9584 0.045 Uiso 1 1 calc R U . . .
H10B H 0.9548 0.9553 0.8478 0.045 Uiso 1 1 calc R U . . .
H10C H 1.1574 1.0483 0.9269 0.045 Uiso 1 1 calc R U . . .
C11 C 0.50392(19) 0.47903(16) 0.76369(13) 0.0159(3) Uani 1 1 d . . . . .
C12 C 0.4867(2) 0.34799(18) 0.82005(16) 0.0244(3) Uani 1 1 d . . . . .
H12A H 0.5939 0.3739 0.8884 0.037 Uiso 1 1 calc R U . . .
H12B H 0.4662 0.2690 0.7619 0.037 Uiso 1 1 calc R U . . .
H12C H 0.3890 0.3173 0.8458 0.037 Uiso 1 1 calc R U . . .
C13 C 0.3344(2) 0.4471(2) 0.66085(15) 0.0274(4) Uani 1 1 d . . . . .
H13A H 0.3004 0.3627 0.6025 0.041 Uiso 1 1 calc R U . . .
H13B H 0.3522 0.5304 0.6235 0.041 Uiso 1 1 calc R U . . .
H13C H 0.2425 0.4279 0.6911 0.041 Uiso 1 1 calc R U . . .
C14 C 0.5294(2) 0.59557(18) 0.85835(15) 0.0209(3) Uani 1 1 d . . . . .
H14A H 0.6337 0.6185 0.9281 0.031 Uiso 1 1 calc R U . . .
H14B H 0.4282 0.5602 0.8805 0.031 Uiso 1 1 calc R U . . .
H14C H 0.5425 0.6824 0.8268 0.031 Uiso 1 1 calc R U . . .
C15 C 0.53059(19) 0.30122(16) 0.56979(13) 0.0155(3) Uani 1 1 d . . . . .
H15A H 0.4237 0.2640 0.5807 0.019 Uiso 1 1 calc R U . . .
C16 C 0.41954(19) 0.09610(16) 0.41377(13) 0.0158(3) Uani 1 1 d . . . . .
C17 C 0.2721(2) 0.00183(17) 0.43164(14) 0.0191(3) Uani 1 1 d . . . . .
H17A H 0.2525 0.0255 0.4994 0.023 Uiso 1 1 calc R U . . .
C18 C 0.1537(2) -0.12662(17) 0.35051(14) 0.0205(3) Uani 1 1 d . . . . .
H18A H 0.0531 -0.1910 0.3626 0.025 Uiso 1 1 calc R U . . .
C19 C 0.1828(2) -0.16097(16) 0.25136(14) 0.0188(3) Uani 1 1 d . . . . .
C20 C 0.3300(2) -0.06919(17) 0.23376(13) 0.0202(3) Uani 1 1 d . . . . .
H20A H 0.3500 -0.0938 0.1665 0.024 Uiso 1 1 calc R U . . .
C21 C 0.4483(2) 0.05916(17) 0.31500(14) 0.0190(3) Uani 1 1 d . . . . .
H21A H 0.5498 0.1224 0.3032 0.023 Uiso 1 1 calc R U . . .

loop_
_atom_site_aniso_label
_atom_site_aniso_U_11
_atom_site_aniso_U_22
_atom_site_aniso_U_33
_atom_site_aniso_U_23
_atom_site_aniso_U_13
_atom_site_aniso_U_12
I1 0.02157(6) 0.01674(6) 0.02064(6) -0.00402(4) -0.00054(4) 0.00290(4)
O1 0.0170(5) 0.0154(5) 0.0190(5) -0.0035(4) 0.0109(4) 0.0034(4)
O2 0.0150(5) 0.0176(5) 0.0220(6) -0.0059(4) 0.0113(4) 0.0016(4)
N1 0.0131(6) 0.0145(6) 0.0162(6) -0.0010(5) 0.0060(5) 0.0022(5)
C1 0.0153(6) 0.0144(6) 0.0127(6) 0.0008(5) 0.0063(5) 0.0060(5)
C2 0.0128(6) 0.0155(7) 0.0146(6) 0.0016(5) 0.0071(5) 0.0045(5)
C3 0.0132(6) 0.0126(6) 0.0140(6) 0.0003(5) 0.0055(5) 0.0042(5)
C4 0.0162(7) 0.0152(6) 0.0137(6) 0.0010(5) 0.0073(5) 0.0071(5)
C5 0.0130(6) 0.0151(6) 0.0132(6) 0.0030(5) 0.0064(5) 0.0063(5)
C6 0.0133(6) 0.0138(6) 0.0124(6) 0.0011(5) 0.0055(5) 0.0042(5)
C7 0.0166(7) 0.0151(7) 0.0243(8) -0.0058(6) 0.0112(6) 0.0008(6)
C8 0.0167(8) 0.0433(11) 0.0245(8) -0.0148(8) 0.0031(7) 0.0066(7)
C9 0.0367(10) 0.0156(7) 0.0500(11) 0.0067(7) 0.0320(9) 0.0063(7)
C10 0.0260(8) 0.0174(8) 0.0404(10) -0.0107(7) 0.0202(8) -0.0001(7)
C11 0.0132(6) 0.0176(7) 0.0169(6) 0.0014(5) 0.0085(5) 0.0052(5)
C12 0.0290(8) 0.0199(7) 0.0279(8) 0.0075(6) 0.0198(7) 0.0077(7)
C13 0.0162(7) 0.0404(10) 0.0236(8) -0.0002(7) 0.0068(6) 0.0126(7)
C14 0.0192(7) 0.0213(7) 0.0241(7) 0.0005(6) 0.0143(6) 0.0070(6)
C15 0.0146(6) 0.0148(6) 0.0150(6) 0.0018(5) 0.0066(5) 0.0042(5)
C16 0.0145(6) 0.0137(6) 0.0151(6) -0.0003(5) 0.0046(5) 0.0041(5)
C17 0.0180(7) 0.0177(7) 0.0183(7) 0.0010(6) 0.0083(6) 0.0046(6)
C18 0.0157(7) 0.0169(7) 0.0237(8) 0.0023(6) 0.0076(6) 0.0030(6)
C19 0.0164(7) 0.0140(7) 0.0176(7) -0.0010(5) 0.0006(6) 0.0043(6)
C20 0.0219(7) 0.0195(7) 0.0153(7) -0.0009(6) 0.0062(6) 0.0073(6)
C21 0.0169(7) 0.0174(7) 0.0190(7) 0.0000(6) 0.0081(6) 0.0041(6)

loop_
_atom_type_symbol
_atom_type_description
_atom_type_scat_dispersion_real
_atom_type_scat_dispersion_imag
_atom_type_scat_source
C C 0.0033 0.0016 'International Tables Vol C Tables 4.2.6.8 and 6.1.1.4'
H H 0.0000 0.0000 'International Tables Vol C Tables 4.2.6.8 and 6.1.1.4'
N N 0.0061 0.0033 'International Tables Vol C Tables 4.2.6.8 and 6.1.1.4'
O O 0.0106 0.0060 'International Tables Vol C Tables 4.2.6.8 and 6.1.1.4'
I I -0.4742 1.8119 'International Tables Vol C Tables 4.2.6.8 and 6.1.1.4'

loop_
_geom_angle_atom_site_label_1
_geom_angle_atom_site_label_2
_geom_angle_atom_site_label_3
_geom_angle
_geom_angle_site_symmetry_1
_geom_angle_site_symmetry_3
_geom_angle_publ_flag
C2 O2 H2 108(2) . . ?
C15 N1 C16 126.62(13) . . ?
C15 N1 H1 110.0(14) . . ?
C16 N1 H1 123.4(14) . . ?
O1 C1 C2 116.44(12) . . ?
O1 C1 C6 122.70(13) . . ?
C2 C1 C6 120.86(13) . . ?
O2 C2 C3 121.49(13) . . ?
O2 C2 C1 117.40(13) . . ?
C3 C2 C1 121.11(13) . . ?
C2 C3 C4 117.20(13) . . ?
C2 C3 C7 120.84(13) . . ?
C4 C3 C7 121.95(12) . . ?
C5 C4 C3 124.89(13) . . ?
C5 C4 H4A 117.6 . . ?
C3 C4 H4A 117.6 . . ?
C4 C5 C6 117.26(12) . . ?
C4 C5 C11 119.57(12) . . ?
C6 C5 C11 123.11(13) . . ?
C1 C6 C15 116.87(12) . . ?
C1 C6 C5 118.56(13) . . ?
C15 C6 C5 124.54(13) . . ?
C3 C7 C10 112.24(12) . . ?
C3 C7 C8 109.30(14) . . ?
C10 C7 C8 107.91(14) . . ?
C3 C7 C9 109.18(14) . . ?
C10 C7 C9 107.84(14) . . ?
C8 C7 C9 110.35(14) . . ?
C7 C8 H8A 109.5 . . ?
C7 C8 H8B 109.5 . . ?
H8A C8 H8B 109.5 . . ?
C7 C8 H8C 109.5 . . ?
H8A C8 H8C 109.5 . . ?
H8B C8 H8C 109.5 . . ?
C7 C9 H9A 109.5 . . ?
C7 C9 H9B 109.5 . . ?
H9A C9 H9B 109.5 . . ?
C7 C9 H9C 109.5 . . ?
H9A C9 H9C 109.5 . . ?
H9B C9 H9C 109.5 . . ?
C7 C10 H10A 109.5 . . ?
C7 C10 H10B 109.5 . . ?
H10A C10 H10B 109.5 . . ?
C7 C10 H10C 109.5 . . ?
H10A C10 H10C 109.5 . . ?
H10B C10 H10C 109.5 . . ?
C14 C11 C12 106.33(13) . . ?
C14 C11 C13 105.26(13) . . ?
C12 C11 C13 111.61(14) . . ?
C14 C11 C5 112.00(12) . . ?
C12 C11 C5 109.31(12) . . ?
C13 C11 C5 112.15(12) . . ?
C11 C12 H12A 109.5 . . ?
C11 C12 H12B 109.5 . . ?
H12A C12 H12B 109.5 . . ?
C11 C12 H12C 109.5 . . ?
H12A C12 H12C 109.5 . . ?
H12B C12 H12C 109.5 . . ?
C11 C13 H13A 109.5 . . ?
C11 C13 H13B 109.5 . . ?
H13A C13 H13B 109.5 . . ?
C11 C13 H13C 109.5 . . ?
H13A C13 H13C 109.5 . . ?
H13B C13 H13C 109.5 . . ?
C11 C14 H14A 109.5 . . ?
C11 C14 H14B 109.5 . . ?
H14A C14 H14B 109.5 . . ?
C11 C14 H14C 109.5 . . ?
H14A C14 H14C 109.5 . . ?
H14B C14 H14C 109.5 . . ?
N1 C15 C6 121.12(13) . . ?
N1 C15 H15A 119.4 . . ?
C6 C15 H15A 119.4 . . ?
C17 C16 C21 119.48(14) . . ?
C17 C16 N1 124.27(13) . . ?
C21 C16 N1 116.21(13) . . ?
C18 C17 C16 120.04(14) . . ?
C18 C17 H17A 120.0 . . ?
C16 C17 H17A 120.0 . . ?
C17 C18 C19 119.83(14) . . ?
C17 C18 H18A 120.1 . . ?
C19 C18 H18A 120.1 . . ?
C20 C19 C18 120.57(14) . . ?
C20 C19 I1 119.24(11) . . ?
C18 C19 I1 120.19(11) . . ?
C19 C20 C21 119.55(14) . . ?
C19 C20 H20A 120.2 . . ?
C21 C20 H20A 120.2 . . ?
C20 C21 C16 120.52(14) . . ?
C20 C21 H21A 119.7 . . ?
C16 C21 H21A 119.7 . . ?

loop_
_geom_bond_atom_site_label_1
_geom_bond_atom_site_label_2
_geom_bond_distance
_geom_bond_site_symmetry_2
_geom_bond_publ_flag
I1 C19 2.0927(15) . ?
O1 C1 1.3186(17) . ?
O2 C2 1.3632(17) . ?
O2 H2 0.73(3) . ?
N1 C15 1.3021(19) . ?
N1 C16 1.4037(19) . ?
N1 H1 0.86(2) . ?
C1 C2 1.407(2) . ?
C1 C6 1.4250(19) . ?
C2 C3 1.3746(19) . ?
C3 C4 1.4183(19) . ?
C3 C7 1.526(2) . ?
C4 C5 1.376(2) . ?
C4 H4A 0.9500 . ?
C5 C6 1.4380(19) . ?
C5 C11 1.5393(19) . ?
C6 C15 1.431(2) . ?
C7 C10 1.530(2) . ?
C7 C8 1.529(3) . ?
C7 C9 1.536(2) . ?
C8 H8A 0.9800 . ?
C8 H8B 0.9800 . ?
C8 H8C 0.9800 . ?
C9 H9A 0.9800 . ?
C9 H9B 0.9800 . ?
C9 H9C 0.9800 . ?
C10 H10A 0.9800 . ?
C10 H10B 0.9800 . ?
C10 H10C 0.9800 . ?
C11 C14 1.536(2) . ?
C11 C12 1.535(2) . ?
C11 C13 1.539(2) . ?
C12 H12A 0.9800 . ?
C12 H12B 0.9800 . ?
C12 H12C 0.9800 . ?
C13 H13A 0.9800 . ?
C13 H13B 0.9800 . ?
C13 H13C 0.9800 . ?
C14 H14A 0.9800 . ?
C14 H14B 0.9800 . ?
C14 H14C 0.9800 . ?
C15 H15A 0.9500 . ?
C16 C17 1.393(2) . ?
C16 C21 1.394(2) . ?
C17 C18 1.387(2) . ?
C17 H17A 0.9500 . ?
C18 C19 1.391(2) . ?
C18 H18A 0.9500 . ?
C19 C20 1.382(2) . ?
C20 C21 1.387(2) . ?
C20 H20A 0.9500 . ?
C21 H21A 0.9500 . ?

loop_
_geom_hbond_atom_site_label_D
_geom_hbond_atom_site_label_H
_geom_hbond_atom_site_label_A
_geom_hbond_distance_DH
_geom_hbond_distance_HA
_geom_hbond_distance_DA
_geom_hbond_angle_DHA
_geom_hbond_site_symmetry_A
O2 H2 O1 0.73(3) 2.20(3) 2.6219(16) 118(3) .
N1 H1 O1 0.86(2) 1.67(2) 2.4530(16) 151(2) .
O2 H2 O1 0.73(3) 2.07(3) 2.6984(15) 145(3) 2_766
